data_4126700
loop_
_publ_author_name
'He, Yan-Ping'
'Yuan, Lv-Bing'
'Chen, Guang-Hui'
'Lin, Qi-Pu'
'Wang, Fei'
'Zhang, Lei'
'Zhang, Jian'

_publ_section_title
;
 Water Soluble and Ultra-Stable Ti4L6 Tetrahedron with Coordination
 Assembly Function.
;
_journal_name_full 'Journal of the American Chemical Society'
_journal_paper_doi 10.1021/jacs.7b09463
_journal_year 2017
_chemical_formula_sum 'C138 H75 Eu N0 O39 Ti4'
_chemical_formula_weight 2700.54
_chemical_name_systematic
;
 ?
;
_space_group_crystal_system cubic
_space_group_IT_number 198
_space_group_name_Hall 'P 2ac 2ab 3'
_space_group_name_H-M_alt 'P 21 3'
_symmetry_space_group_name_Hall 'P 2ac 2ab 3'
_symmetry_space_group_name_H-M 'P 21 3'
_atom_sites_solution_hydrogens geom
_atom_sites_solution_primary direct
_atom_sites_solution_secondary difmap
_audit_creation_method SHELXL-2014
_cell_angle_alpha 90
_cell_angle_beta 90
_cell_angle_gamma 90
_cell_formula_units_Z 4
_cell_length_a 26.0097(2)
_cell_length_b 26.0097(2)
_cell_length_c 26.0097(2)
_cell_measurement_reflns_used 32685
_cell_measurement_temperature 273(2)
_cell_measurement_theta_max 21.4980
_cell_measurement_theta_min 3.5510
_cell_volume 17595.7(2)
_computing_cell_refinement 'CrysAlisPro 1.171.38.43f (Rigaku OD, 2015)'
_computing_data_collection 'CrysAlisPro 1.171.38.43f (Rigaku OD, 2015)'
_computing_data_reduction 'CrysAlisPro 1.171.38.43f (Rigaku OD, 2015)'
_computing_molecular_graphics 'Bruker SHELXTL'
_computing_publication_material 'Bruker SHELXTL'
_computing_structure_refinement 'SHELXL-2014 (Sheldrick, 2014)'
_computing_structure_solution 'SHELXL-2014 (Sheldrick, 2014)'
_diffrn_ambient_temperature 273(2)
_diffrn_detector_area_resol_mean 10.5594
_diffrn_measured_fraction_theta_full 0.902
_diffrn_measured_fraction_theta_max 0.981
_diffrn_measurement_device_type 'SuperNova, Dual, Cu at zero, Atlas'
_diffrn_measurement_method none
_diffrn_radiation_type MoK\a
_diffrn_radiation_wavelength 0.71073
_diffrn_reflns_av_R_equivalents 0.1045
_diffrn_reflns_av_unetI/netI 0.0803
_diffrn_reflns_Laue_measured_fraction_full 0.902
_diffrn_reflns_Laue_measured_fraction_max 0.981
_diffrn_reflns_limit_h_max 26
_diffrn_reflns_limit_h_min -29
_diffrn_reflns_limit_k_max 26
_diffrn_reflns_limit_k_min -29
_diffrn_reflns_limit_l_max 30
_diffrn_reflns_limit_l_min -30
_diffrn_reflns_number 145263
_diffrn_reflns_point_group_measured_fraction_full 0.884
_diffrn_reflns_point_group_measured_fraction_max 0.962
_diffrn_reflns_theta_full 25.242
_diffrn_reflns_theta_max 24.497
_diffrn_reflns_theta_min 3.414
_diffrn_source 'fine-focus sealed tube'
_diffrn_standards_interval_count none
_diffrn_standards_interval_time none
_diffrn_standards_number none
_exptl_absorpt_coefficient_mu 0.585
_exptl_absorpt_correction_T_max 1.00000
_exptl_absorpt_correction_T_min 0.64549
_exptl_absorpt_correction_type multi-scan
_exptl_absorpt_process_details none
_exptl_crystal_colour red
_exptl_crystal_density_diffrn 1.019
_exptl_crystal_density_method 'not measured'
_exptl_crystal_description polyhedron
_exptl_crystal_F_000 5464
_exptl_crystal_size_max 0.3
_exptl_crystal_size_mid 0.3
_exptl_crystal_size_min 0.3
_platon_squeeze_details
;
;
_refine_diff_density_max 1.211
_refine_diff_density_min -0.423
_refine_diff_density_rms 0.085
_refine_ls_abs_structure_details
;
 Flack x determined using 2485 quotients [(I+)-(I-)]/[(I+)+(I-)]
 (Parsons, Flack and Wagner, Acta Cryst. B69 (2013) 249-259).
;
_refine_ls_abs_structure_Flack -0.029(7)
_refine_ls_extinction_method none
_refine_ls_goodness_of_fit_ref 1.031
_refine_ls_hydrogen_treatment constr
_refine_ls_matrix_type full
_refine_ls_number_parameters 547
_refine_ls_number_reflns 9419
_refine_ls_number_restraints 0
_refine_ls_restrained_S_all 1.031
_refine_ls_R_factor_all 0.1053
_refine_ls_R_factor_gt 0.0727
_refine_ls_shift/su_max 0.001
_refine_ls_shift/su_mean 0.000
_refine_ls_structure_factor_coef Fsqd
_refine_ls_weighting_details 'w=1/[\s^2^(Fo^2^)+(0.1281P)^2^] where P=(Fo^2^+2Fc^2^)/3'
_refine_ls_weighting_scheme calc
_refine_ls_wR_factor_gt 0.1863
_refine_ls_wR_factor_ref 0.1971
_reflns_Friedel_coverage 0.830
_reflns_Friedel_fraction_full 0.863
_reflns_Friedel_fraction_max 0.941
_reflns_number_gt 6447
_reflns_number_total 9419
_reflns_threshold_expression 'I > 2\s(I)'
_cod_data_source_file ja7b09463_si_010.cif
_cod_data_source_block PTC-106
_cod_original_cell_volume 17595.7(4)
_cod_database_code 4126700
_shelx_space_group_comment
;
The symmetry employed for this shelxl refinement is uniquely defined
by the following loop, which should always be used as a source of
symmetry information in preference to the above space-group names.
They are only intended as comments.
;
_shelxl_version_number 2014-3

loop_
_space_group_symop_operation_xyz
'x, y, z'
'-x+1/2, -y, z+1/2'
'-x, y+1/2, -z+1/2'
'x+1/2, -y+1/2, -z'
'z, x, y'
'z+1/2, -x+1/2, -y'
'-z+1/2, -x, y+1/2'
'-z, x+1/2, -y+1/2'
'y, z, x'
'-y, z+1/2, -x+1/2'
'y+1/2, -z+1/2, -x'
'-y+1/2, -z, x+1/2'

loop_
_atom_site_label
_atom_site_type_symbol
_atom_site_fract_x
_atom_site_fract_y
_atom_site_fract_z
_atom_site_U_iso_or_equiv
_atom_site_adp_type
_atom_site_occupancy
_atom_site_site_symmetry_order
_atom_site_calc_flag
_atom_site_refinement_flags_posn
_atom_site_refinement_flags_adp
_atom_site_refinement_flags_occupancy
Eu1 Eu 0.90575(2) 0.09425(2) 0.59425(2) 0.0536(3) Uani 1 3 d S T P
Ti1 Ti 1.01509(6) 0.22166(7) 0.56064(7) 0.0495(5) Uani 1 1 d . . .
Ti2 Ti 0.95763(8) 0.54237(8) 0.45763(8) 0.0667(10) Uani 1 3 d S T P
C1 C 1.0927(4) 0.2005(4) 0.4543(4) 0.060(3) Uani 1 1 d . . .
C2 C 0.9588(4) 0.1629(4) 0.7708(4) 0.057(3) Uani 1 1 d . . .
H2A H 0.9502 0.1890 0.7480 0.068 Uiso 1 1 calc R U .
C3 C 1.0457(4) 0.2434(4) 0.6687(4) 0.046(2) Uani 1 1 d . . .
C4 C 0.9348(4) 0.1011(4) 0.7025(4) 0.052(3) Uani 1 1 d . . .
O12 O 0.9555(3) 0.4715(3) 0.4521(3) 0.071(2) Uani 1 1 d . . .
C6 C 0.9546(4) 0.1123(4) 0.7559(4) 0.053(3) Uani 1 1 d . . .
C7 C 0.9268(4) 0.2887(4) 0.5284(4) 0.052(3) Uani 1 1 d . . .
C8 C 1.0601(5) 0.1512(4) 0.6430(5) 0.066(3) Uani 1 1 d . . .
C9 C 0.9924(4) 0.1358(4) 0.8540(4) 0.061(3) Uani 1 1 d . . .
C10 C 1.0495(4) 0.2825(4) 0.7047(4) 0.061(3) Uani 1 1 d . . .
C11 C 0.9539(5) 0.2937(6) 0.4040(6) 0.093(4) Uani 1 1 d . . .
H11A H 0.9606 0.2849 0.4380 0.111 Uiso 1 1 calc R U .
C12 C 1.0462(6) 0.1665(5) 0.4623(5) 0.079(4) Uani 1 1 d . . .
C13 C 0.9494(5) 0.3457(5) 0.3911(4) 0.064(3) Uani 1 1 d . . .
C14 C 0.9759(4) 0.1750(4) 0.8199(4) 0.058(3) Uani 1 1 d . . .
C15 C 1.1051(4) 0.2392(4) 0.4907(4) 0.055(3) Uani 1 1 d . . .
C16 C 1.0640(4) 0.1947(4) 0.6817(4) 0.060(3) Uani 1 1 d . . .
C17 C 1.1198(4) 0.1948(5) 0.4131(5) 0.070(3) Uani 1 1 d . . .
H17A H 1.1114 0.1689 0.3900 0.084 Uiso 1 1 calc R U .
C18 C 0.9380(6) 0.4100(8) 0.3287(5) 0.111(6) Uani 1 1 d . . .
H18A H 0.9328 0.4181 0.2943 0.133 Uiso 1 1 calc R U .
C19 C 0.9543(4) 0.3837(5) 0.4315(4) 0.061(3) Uani 1 1 d . . .
C20 C 1.0867(5) 0.1855(4) 0.7263(5) 0.074(3) Uani 1 1 d . . .
H20A H 1.0986 0.1524 0.7331 0.088 Uiso 1 1 calc R U .
C21 C 1.0272(5) 0.3371(4) 0.6928(4) 0.061(3) Uani 1 1 d . . .
H21A H 1.0548 0.3622 0.6949 0.073 Uiso 1 1 calc R U .
H21B H 1.0140 0.3376 0.6580 0.073 Uiso 1 1 calc R U .
C22 C 0.9502(4) 0.4337(5) 0.4170(4) 0.066(3) Uani 1 1 d . . .
C23 C 0.9780(5) 0.2271(5) 0.8342(5) 0.082(4) Uani 1 1 d . . .
H23A H 0.9728 0.2532 0.8104 0.098 Uiso 1 1 calc R U .
C24 C 1.1749(4) 0.2665(4) 0.4383(4) 0.060(3) Uani 1 1 d . . .
C25 C 1.2430(5) 0.2942(6) 0.3802(5) 0.077(4) Uani 1 1 d . . .
H25A H 1.2705 0.3159 0.3733 0.093 Uiso 1 1 calc R U .
C26 C 1.2315(5) 0.2553(7) 0.3459(5) 0.097(5) Uani 1 1 d . . .
H26A H 1.2500 0.2523 0.3155 0.116 Uiso 1 1 calc R U .
C27 C 1.1623(4) 0.2275(5) 0.4026(4) 0.070(3) Uani 1 1 d . . .
C28 C 1.0770(4) 0.2743(5) 0.7512(4) 0.066(3) Uani 1 1 d . . .
C29 C 0.9437(5) 0.4507(5) 0.3627(4) 0.072(3) Uani 1 1 d . . .
C30 C 0.9159(4) 0.3369(4) 0.5091(4) 0.055(3) Uani 1 1 d . . .
C31 C 1.0054(5) 0.1512(4) 0.9042(5) 0.071(3) Uani 1 1 d . . .
H31A H 1.0139 0.1259 0.9280 0.085 Uiso 1 1 calc R U .
C32 C 1.2150(4) 0.3013(5) 0.4238(5) 0.071(3) Uani 1 1 d . . .
H32A H 1.2220 0.3295 0.4446 0.085 Uiso 1 1 calc R U .
C33 C 1.1476(4) 0.2709(4) 0.4853(4) 0.051(2) Uani 1 1 d . . .
C34 C 1.1133(6) 0.3021(7) 0.8324(5) 0.109(6) Uani 1 1 d . . .
H34A H 1.1206 0.3279 0.8561 0.131 Uiso 1 1 calc R U .
C35 C 1.1932(6) 0.2215(7) 0.3563(6) 0.104(5) Uani 1 1 d . . .
H35A H 1.1868 0.1944 0.3338 0.125 Uiso 1 1 calc R U .
C36 C 0.9589(4) 0.3696(4) 0.4884(4) 0.064(3) Uani 1 1 d . . .
H36A H 0.9910 0.3515 0.4936 0.076 Uiso 1 1 calc R U .
H36B H 0.9604 0.4011 0.5084 0.076 Uiso 1 1 calc R U .
C37 C 0.9884(8) 0.2380(6) 0.8862(6) 0.115(6) Uani 1 1 d . . .
H37A H 0.9832 0.2711 0.8986 0.138 Uiso 1 1 calc R U .
C38 C 1.0062(6) 0.2000(6) 0.9195(5) 0.089(4) Uani 1 1 d . . .
H38A H 1.0185 0.2087 0.9519 0.107 Uiso 1 1 calc R U .
C39 C 1.0889(5) 0.3135(5) 0.7870(5) 0.076(3) Uani 1 1 d . . .
H39A H 1.0801 0.3473 0.7796 0.092 Uiso 1 1 calc R U .
C40 C 0.9394(6) 0.3571(6) 0.3420(6) 0.086(4) Uani 1 1 d . . .
C41 C 1.1191(7) 0.2150(6) 0.8100(6) 0.112(5) Uani 1 1 d . . .
H41A H 1.1306 0.1819 0.8172 0.134 Uiso 1 1 calc R U .
C42 C 0.9366(8) 0.2706(9) 0.3156(8) 0.136(7) Uani 1 1 d . . .
H42A H 0.9330 0.2462 0.2897 0.163 Uiso 1 1 calc R U .
C43 C 0.9485(6) 0.2532(7) 0.3662(7) 0.105(5) Uani 1 1 d . . .
H43A H 0.9525 0.2186 0.3743 0.126 Uiso 1 1 calc R U .
C44 C 0.9986(8) 0.6522(6) 0.4397(6) 0.108(5) Uani 1 1 d . . .
C45 C 0.9302(8) 0.3228(10) 0.3027(7) 0.135(7) Uani 1 1 d . . .
H45A H 0.9203 0.3334 0.2700 0.162 Uiso 1 1 calc R U .
C46 C 1.1275(7) 0.2497(7) 0.8427(6) 0.116(6) Uani 1 1 d . . .
H46A H 1.1429 0.2413 0.8738 0.139 Uiso 1 1 calc R U .
C47 C 1.0934(5) 0.2234(5) 0.7634(5) 0.080(3) Uani 1 1 d . . .
O1W O 0.9014(3) 0.0081(3) 0.5609(3) 0.0647(18) Uani 1 1 d . . .
H1WA H 0.8835 -0.0096 0.5798 0.097 Uiso 1 1 calc R U .
O1 O 0.9266(3) 0.1379(3) 0.6725(3) 0.069(2) Uani 1 1 d . . .
O2 O 1.0138(3) 0.1743(3) 0.4990(3) 0.0630(19) Uani 1 1 d . . .
O3 O 1.0219(2) 0.2535(3) 0.6246(3) 0.0540(17) Uani 1 1 d . . .
O4 O 1.0407(3) 0.1587(2) 0.5975(3) 0.0558(16) Uani 1 1 d . . .
O5 O 0.9765(2) 0.2730(3) 0.5315(3) 0.0553(17) Uani 1 1 d . . .
O6 O 0.9446(2) 0.1868(3) 0.5728(2) 0.0514(17) Uani 1 1 d . . .
O7 O 1.0726(5) 0.1085(3) 0.6543(4) 0.111(4) Uani 1 1 d . . .
O8 O 1.0413(4) 0.1277(5) 0.4315(4) 0.134(5) Uani 1 1 d . . .
O9 O 1.0777(2) 0.2443(3) 0.5343(3) 0.0600(19) Uani 1 1 d . . .
O10 O 0.9591(4) 0.6212(4) 0.4474(4) 0.090(3) Uani 1 1 d . . .
O11 O 0.9865(5) 0.6983(4) 0.4365(6) 0.145(5) Uani 1 1 d . . .

loop_
_atom_site_aniso_label
_atom_site_aniso_U_11
_atom_site_aniso_U_22
_atom_site_aniso_U_33
_atom_site_aniso_U_23
_atom_site_aniso_U_13
_atom_site_aniso_U_12
Eu1 0.0536(3) 0.0536(3) 0.0536(3) -0.0006(3) 0.0006(3) 0.0006(3)
Ti1 0.0428(10) 0.0488(11) 0.0568(12) -0.0056(9) 0.0033(8) -0.0068(8)
Ti2 0.0667(10) 0.0667(10) 0.0667(10) 0.0087(10) -0.0087(10) 0.0087(10)
C1 0.053(6) 0.063(7) 0.064(7) -0.020(6) 0.009(6) -0.003(6)
C2 0.086(8) 0.038(6) 0.046(6) -0.004(5) -0.008(5) 0.002(5)
C3 0.060(6) 0.039(6) 0.039(6) -0.004(4) 0.003(5) -0.004(5)
C4 0.042(5) 0.057(8) 0.058(6) 0.003(6) 0.018(5) 0.014(5)
O12 0.071(5) 0.076(5) 0.065(5) 0.015(4) -0.008(4) 0.002(4)
C6 0.051(6) 0.067(8) 0.040(6) 0.003(5) 0.002(5) -0.006(5)
C7 0.053(7) 0.061(7) 0.040(6) -0.001(5) 0.002(5) -0.009(5)
C8 0.075(8) 0.022(6) 0.100(10) 0.006(6) -0.003(7) -0.008(5)
C9 0.075(8) 0.062(7) 0.047(7) -0.002(6) 0.008(6) -0.001(6)
C10 0.061(7) 0.046(6) 0.078(8) 0.007(6) 0.003(6) 0.009(5)
C11 0.090(9) 0.101(11) 0.087(9) -0.014(9) 0.042(8) -0.025(8)
C12 0.090(10) 0.078(9) 0.069(8) -0.016(7) -0.007(8) -0.024(7)
C13 0.073(8) 0.063(8) 0.057(8) -0.005(6) 0.008(6) -0.010(6)
C14 0.071(7) 0.051(7) 0.051(7) -0.004(5) -0.008(5) -0.002(5)
C15 0.050(6) 0.065(7) 0.051(6) 0.010(5) -0.005(5) -0.002(5)
C16 0.059(7) 0.056(7) 0.066(8) -0.001(6) 0.008(6) 0.000(5)
C17 0.054(6) 0.079(8) 0.076(8) -0.034(7) 0.008(6) -0.024(6)
C18 0.118(12) 0.173(18) 0.042(7) -0.026(10) -0.026(7) -0.004(12)
C19 0.052(7) 0.073(8) 0.056(7) 0.019(6) -0.003(5) -0.005(5)
C20 0.092(9) 0.044(6) 0.085(9) 0.019(6) -0.004(8) 0.010(6)
C21 0.091(8) 0.046(6) 0.046(6) 0.000(5) -0.012(6) 0.002(6)
C22 0.053(7) 0.083(9) 0.062(8) 0.002(7) -0.011(5) -0.002(6)
C23 0.110(10) 0.067(8) 0.069(8) -0.003(6) -0.020(7) 0.009(7)
C24 0.041(6) 0.086(8) 0.052(7) 0.015(6) -0.015(5) -0.005(5)
C25 0.061(7) 0.108(10) 0.064(8) -0.008(7) 0.000(7) -0.004(7)
C26 0.072(9) 0.151(14) 0.066(9) 0.012(9) 0.019(7) -0.006(9)
C27 0.067(7) 0.086(8) 0.056(7) -0.001(7) 0.018(6) 0.012(6)
C28 0.062(7) 0.072(8) 0.064(7) 0.006(6) -0.003(6) 0.014(6)
C29 0.085(9) 0.085(9) 0.046(7) 0.011(7) -0.013(6) 0.012(7)
C30 0.066(8) 0.047(6) 0.051(6) -0.003(5) -0.002(5) -0.003(5)
C31 0.100(9) 0.052(7) 0.061(7) -0.001(6) -0.003(7) 0.000(6)
C32 0.055(7) 0.082(8) 0.076(8) 0.028(6) -0.003(6) -0.016(6)
C33 0.043(6) 0.066(7) 0.044(6) 0.003(5) 0.002(5) -0.002(5)
C34 0.133(13) 0.132(14) 0.063(9) -0.039(8) -0.054(9) 0.053(11)
C35 0.105(11) 0.131(13) 0.078(9) -0.030(9) 0.029(8) -0.034(10)
C36 0.048(6) 0.059(7) 0.085(8) 0.009(6) 0.008(6) 0.001(5)
C37 0.171(16) 0.080(10) 0.095(12) -0.022(9) -0.032(11) 0.013(10)
C38 0.118(11) 0.096(11) 0.054(8) -0.007(7) -0.018(7) -0.013(9)
C39 0.083(8) 0.072(8) 0.074(8) -0.024(6) -0.017(7) -0.015(7)
C40 0.103(11) 0.072(9) 0.084(11) -0.015(8) 0.006(8) 0.005(8)
C41 0.167(16) 0.079(10) 0.089(11) 0.001(9) -0.014(11) 0.018(10)
C42 0.169(18) 0.135(17) 0.104(15) -0.066(13) 0.018(12) -0.048(14)
C43 0.103(11) 0.116(12) 0.096(12) -0.042(10) 0.032(9) -0.017(9)
C44 0.154(18) 0.056(10) 0.114(12) 0.026(8) -0.011(11) 0.042(11)
C45 0.139(16) 0.17(2) 0.097(13) -0.040(14) 0.001(11) -0.012(15)
C46 0.165(16) 0.121(14) 0.062(9) -0.001(9) -0.057(10) 0.017(12)
C47 0.097(9) 0.063(8) 0.081(9) -0.006(7) -0.033(8) 0.020(7)
O1W 0.084(5) 0.052(4) 0.058(4) 0.015(3) 0.009(4) -0.010(4)
O1 0.099(6) 0.046(4) 0.061(5) 0.006(4) -0.010(4) 0.012(4)
O2 0.059(4) 0.059(4) 0.070(5) -0.014(4) 0.005(4) -0.016(3)
O3 0.061(4) 0.056(4) 0.045(4) -0.005(3) 0.004(3) 0.000(3)
O4 0.059(4) 0.043(4) 0.065(5) -0.001(4) -0.003(4) -0.009(3)
O5 0.044(4) 0.056(4) 0.066(4) 0.005(3) -0.003(3) -0.002(3)
O6 0.031(4) 0.062(4) 0.061(4) 0.001(3) 0.010(3) -0.009(3)
O7 0.187(11) 0.055(6) 0.090(6) -0.002(4) -0.041(7) 0.020(6)
O8 0.134(9) 0.146(9) 0.123(8) -0.082(8) 0.075(7) -0.081(8)
O9 0.050(4) 0.066(5) 0.064(5) -0.011(4) 0.000(3) -0.016(3)
O10 0.080(6) 0.075(6) 0.114(7) 0.028(5) -0.026(5) -0.006(5)
O11 0.133(10) 0.082(8) 0.221(14) 0.043(8) -0.014(9) 0.013(7)

loop_
_atom_type_symbol
_atom_type_description
_atom_type_scat_dispersion_real
_atom_type_scat_dispersion_imag
_atom_type_scat_source
C C 0.0033 0.0016 'International Tables Vol C Tables 4.2.6.8 and 6.1.1.4'
H H 0.0000 0.0000 'International Tables Vol C Tables 4.2.6.8 and 6.1.1.4'
N N 0.0061 0.0033 'International Tables Vol C Tables 4.2.6.8 and 6.1.1.4'
O O 0.0106 0.0060 'International Tables Vol C Tables 4.2.6.8 and 6.1.1.4'
Ti Ti 0.2776 0.4457 'International Tables Vol C Tables 4.2.6.8 and 6.1.1.4'
Eu Eu -0.1578 3.6682 'International Tables Vol C Tables 4.2.6.8 and 6.1.1.4'

loop_
_geom_angle_atom_site_label_1
_geom_angle_atom_site_label_2
_geom_angle_atom_site_label_3
_geom_angle
_geom_angle_site_symmetry_1
_geom_angle_site_symmetry_3
O1 Eu1 O1 84.0(3) . 7_665
O1 Eu1 O1 84.0(3) . 10_646
O1 Eu1 O1 84.0(3) 7_665 10_646
O1 Eu1 O1W 139.4(2) . .
O1 Eu1 O1W 85.5(3) 7_665 .
O1 Eu1 O1W 133.5(3) 10_646 .
O1 Eu1 O1W 85.4(3) . 10_646
O1 Eu1 O1W 133.5(3) 7_665 10_646
O1 Eu1 O1W 139.4(2) 10_646 10_646
O1W Eu1 O1W 74.0(3) . 10_646
O1 Eu1 O1W 133.5(3) . 7_665
O1 Eu1 O1W 139.4(2) 7_665 7_665
O1 Eu1 O1W 85.5(3) 10_646 7_665
O1W Eu1 O1W 74.0(3) . 7_665
O1W Eu1 O1W 74.0(3) 10_646 7_665
O1 Eu1 O6 70.4(2) . .
O1 Eu1 O6 128.7(2) 7_665 .
O1 Eu1 O6 50.6(2) 10_646 .
O1W Eu1 O6 141.5(2) . .
O1W Eu1 O6 89.0(2) 10_646 .
O1W Eu1 O6 68.1(2) 7_665 .
O1 Eu1 O6 128.7(2) . 10_646
O1 Eu1 O6 50.6(2) 7_665 10_646
O1 Eu1 O6 70.4(2) 10_646 10_646
O1W Eu1 O6 68.1(2) . 10_646
O1W Eu1 O6 141.5(2) 10_646 10_646
O1W Eu1 O6 89.0(2) 7_665 10_646
O6 Eu1 O6 116.78(8) . 10_646
O1 Eu1 O6 50.6(2) . 7_665
O1 Eu1 O6 70.4(2) 7_665 7_665
O1 Eu1 O6 128.7(2) 10_646 7_665
O1W Eu1 O6 89.0(2) . 7_665
O1W Eu1 O6 68.1(2) 10_646 7_665
O1W Eu1 O6 141.5(2) 7_665 7_665
O6 Eu1 O6 116.78(8) . 7_665
O6 Eu1 O6 116.78(8) 10_646 7_665
O1 Eu1 C4 106.8(3) . 7_665
O1 Eu1 C4 24.8(3) 7_665 7_665
O1 Eu1 C4 77.1(2) 10_646 7_665
O1W Eu1 C4 74.7(3) . 7_665
O1W Eu1 C4 143.3(2) 10_646 7_665
O1W Eu1 C4 114.6(3) 7_665 7_665
O6 Eu1 C4 127.6(2) . 7_665
O6 Eu1 C4 25.8(2) 10_646 7_665
O6 Eu1 C4 92.8(3) 7_665 7_665
O1 Eu1 C4 77.1(2) . 10_646
O1 Eu1 C4 106.8(3) 7_665 10_646
O1 Eu1 C4 24.8(3) 10_646 10_646
O1W Eu1 C4 143.3(2) . 10_646
O1W Eu1 C4 114.6(3) 10_646 10_646
O1W Eu1 C4 74.7(3) 7_665 10_646
O6 Eu1 C4 25.8(2) . 10_646
O6 Eu1 C4 92.8(3) 10_646 10_646
O6 Eu1 C4 127.6(2) 7_665 10_646
C4 Eu1 C4 101.9(2) 7_665 10_646
O1 Eu1 C4 24.8(3) . .
O1 Eu1 C4 77.1(2) 7_665 .
O1 Eu1 C4 106.8(3) 10_646 .
O1W Eu1 C4 114.6(3) . .
O1W Eu1 C4 74.7(3) 10_646 .
O1W Eu1 C4 143.3(2) 7_665 .
O6 Eu1 C4 92.8(3) . .
O6 Eu1 C4 127.6(2) 10_646 .
O6 Eu1 C4 25.8(2) 7_665 .
C4 Eu1 C4 101.9(2) 7_665 .
C4 Eu1 C4 101.9(2) 10_646 .
O5 Ti1 O9 95.5(3) . .
O5 Ti1 O3 95.5(3) . .
O9 Ti1 O3 96.1(3) . .
O5 Ti1 O4 166.2(3) . .
O9 Ti1 O4 98.2(3) . .
O3 Ti1 O4 84.6(3) . .
O5 Ti1 O2 96.1(3) . .
O9 Ti1 O2 85.1(3) . .
O3 Ti1 O2 168.1(3) . .
O4 Ti1 O2 83.6(3) . .
O5 Ti1 O6 84.1(3) . .
O9 Ti1 O6 165.8(3) . .
O3 Ti1 O6 98.2(3) . .
O4 Ti1 O6 82.2(3) . .
O2 Ti1 O6 80.7(3) . .
O12 Ti2 O12 96.0(3) 12_664 .
O12 Ti2 O12 96.0(3) 12_664 6_566
O12 Ti2 O12 96.0(3) . 6_566
O12 Ti2 O10 95.7(4) 12_664 6_566
O12 Ti2 O10 84.3(3) . 6_566
O12 Ti2 O10 168.1(4) 6_566 6_566
O12 Ti2 O10 168.1(4) 12_664 12_664
O12 Ti2 O10 95.7(4) . 12_664
O12 Ti2 O10 84.3(4) 6_566 12_664
O10 Ti2 O10 83.8(4) 6_566 12_664
O12 Ti2 O10 84.3(3) 12_664 .
O12 Ti2 O10 168.1(4) . .
O12 Ti2 O10 95.7(4) 6_566 .
O10 Ti2 O10 83.8(4) 6_566 .
O10 Ti2 O10 83.8(4) 12_664 .
C17 C1 C15 120.8(10) . .
C17 C1 C12 119.0(10) . .
C15 C1 C12 120.2(10) . .
C6 C2 C14 120.1(9) . .
O3 C3 C10 118.1(9) . .
O3 C3 C16 123.1(9) . .
C10 C3 C16 118.7(9) . .
O1 C4 O6 119.1(9) . 7_665
O1 C4 C6 118.9(10) . .
O6 C4 C6 121.9(9) 7_665 .
O1 C4 Eu1 53.3(5) . .
O6 C4 Eu1 66.0(5) 7_665 .
C6 C4 Eu1 170.8(7) . .
C22 O12 Ti2 141.5(7) . .
C2 C6 C7 119.8(9) . 7_665
C2 C6 C4 118.1(9) . .
C7 C6 C4 121.9(10) 7_665 .
O5 C7 C30 119.3(9) . .
O5 C7 C6 119.3(9) . 10_646
C30 C7 C6 121.3(10) . 10_646
O7 C8 O4 118.0(10) . .
O7 C8 C16 120.7(12) . .
O4 C8 C16 121.2(9) . .
C31 C9 C14 116.7(10) . .
C31 C9 C30 124.6(10) . 7_665
C14 C9 C30 118.5(10) . 7_665
C3 C10 C28 120.0(9) . .
C3 C10 C21 120.6(9) . .
C28 C10 C21 119.3(10) . .
C13 C11 C43 122.1(15) . .
O2 C12 O8 121.1(11) . .
O2 C12 C1 122.2(10) . .
O8 C12 C1 116.7(12) . .
C40 C13 C11 117.5(12) . .
C40 C13 C19 124.0(11) . .
C11 C13 C19 118.5(11) . .
C2 C14 C23 118.4(10) . .
C2 C14 C9 120.6(10) . .
C23 C14 C9 121.0(10) . .
O9 C15 C33 116.6(9) . .
O9 C15 C1 120.9(9) . .
C33 C15 C1 122.3(10) . .
C20 C16 C3 121.9(10) . .
C20 C16 C8 118.5(10) . .
C3 C16 C8 119.5(10) . .
C1 C17 C27 121.1(10) . .
C29 C18 C40 125.6(13) . .
C22 C19 C13 116.5(10) . .
C22 C19 C36 120.2(11) . .
C13 C19 C36 123.1(10) . .
C16 C20 C47 122.4(10) . .
C33 C21 C10 112.8(9) 6_566 .
O12 C22 C19 120.3(10) . .
O12 C22 C29 115.9(11) . .
C19 C22 C29 123.8(11) . .
C37 C23 C14 117.1(12) . .
C27 C24 C33 120.5(9) . .
C27 C24 C32 116.8(10) . .
C33 C24 C32 122.6(11) . .
C32 C25 C26 121.5(12) . .
C35 C26 C25 120.4(12) . .
C24 C27 C17 118.9(9) . .
C24 C27 C35 119.4(11) . .
C17 C27 C35 121.7(12) . .
C39 C28 C10 124.1(11) . .
C39 C28 C47 117.3(11) . .
C10 C28 C47 118.6(11) . .
C44 C29 C18 122.9(13) 6_566 .
C44 C29 C22 124.0(13) 6_566 .
C18 C29 C22 113.0(13) . .
C7 C30 C9 119.3(10) . 10_646
C7 C30 C36 119.4(9) . .
C9 C30 C36 121.2(9) 10_646 .
C38 C31 C9 123.6(12) . .
C25 C32 C24 121.5(13) . .
C15 C33 C24 116.0(9) . .
C15 C33 C21 120.9(9) . 12_664
C24 C33 C21 123.2(9) . 12_664
C39 C34 C46 118.9(13) . .
C26 C35 C27 120.1(14) . .
C30 C36 C19 115.0(9) . .
C38 C37 C23 121.2(13) . .
C31 C38 C37 119.1(12) . .
C34 C39 C28 120.8(13) . .
C13 C40 C45 126.8(16) . .
C13 C40 C18 116.9(12) . .
C45 C40 C18 116.2(17) . .
C46 C41 C47 123.8(15) . .
C45 C42 C43 123.4(15) . .
C42 C43 C11 114.6(16) . .
O11 C44 O10 113.7(16) . .
O11 C44 C29 121.2(18) . 12_664
O10 C44 C29 124.2(12) . 12_664
C40 C45 C42 115.3(19) . .
C41 C46 C34 120.6(13) . .
C20 C47 C41 123.4(12) . .
C20 C47 C28 117.9(10) . .
C41 C47 C28 118.6(12) . .
C4 O1 Eu1 101.9(6) . .
C12 O2 Ti1 132.2(7) . .
C3 O3 Ti1 136.5(6) . .
C8 O4 Ti1 133.1(6) . .
C7 O5 Ti1 139.8(6) . .
C4 O6 Ti1 131.5(7) 10_646 .
C4 O6 Eu1 88.2(6) 10_646 .
Ti1 O6 Eu1 139.6(3) . .
C15 O9 Ti1 137.9(6) . .
C44 O10 Ti2 129.7(9) . .

loop_
_geom_bond_atom_site_label_1
_geom_bond_atom_site_label_2
_geom_bond_distance
_geom_bond_site_symmetry_2
Eu1 O1 2.393(7) .
Eu1 O1 2.393(7) 7_665
Eu1 O1 2.393(7) 10_646
Eu1 O1W 2.404(7) .
Eu1 O1W 2.404(7) 10_646
Eu1 O1W 2.404(7) 7_665
Eu1 O6 2.669(6) .
Eu1 O6 2.669(6) 10_646
Eu1 O6 2.669(6) 7_665
Eu1 C4 2.921(11) 7_665
Eu1 C4 2.921(11) 10_646
Eu1 C4 2.921(11) .
Ti1 O5 1.834(7) .
Ti1 O9 1.863(7) .
Ti1 O3 1.866(7) .
Ti1 O4 2.011(7) .
Ti1 O2 2.023(7) .
Ti1 O6 2.070(6) .
Ti2 O12 1.849(9) 12_664
Ti2 O12 1.849(9) .
Ti2 O12 1.849(9) 6_566
Ti2 O10 2.068(10) 6_566
Ti2 O10 2.068(10) 12_664
Ti2 O10 2.068(10) .
C1 C17 1.290(15) .
C1 C15 1.420(15) .
C1 C12 1.514(17) .
C2 C6 1.377(14) .
C2 C14 1.387(14) .
C3 O3 1.332(11) .
C3 C10 1.384(15) .
C3 C16 1.396(15) .
C4 O1 1.254(12) .
C4 O6 1.272(12) 7_665
C4 C6 1.509(15) .
O12 C22 1.349(14) .
C6 C7 1.398(14) 7_665
C7 O5 1.359(12) .
C7 C30 1.380(14) .
C7 C6 1.398(14) 10_646
C8 O7 1.193(13) .
C8 O4 1.301(14) .
C8 C16 1.519(16) .
C9 C31 1.406(16) .
C9 C14 1.419(15) .
C9 C30 1.417(15) 7_665
C10 C28 1.424(16) .
C10 C21 1.564(14) .
C11 C13 1.398(18) .
C11 C43 1.448(19) .
C12 O2 1.290(15) .
C12 O8 1.293(15) .
C13 C40 1.334(18) .
C13 C19 1.449(16) .
C14 C23 1.406(16) .
C15 O9 1.344(12) .
C15 C33 1.387(14) .
C16 C20 1.324(16) .
C17 C27 1.420(15) .
C18 C29 1.39(2) .
C18 C40 1.42(2) .
C19 C22 1.357(16) .
C19 C36 1.532(15) .
C20 C47 1.389(17) .
C21 C33 1.495(15) 6_566
C22 C29 1.490(17) .
C23 C37 1.408(19) .
C24 C27 1.414(16) .
C24 C33 1.420(15) .
C24 C32 1.432(15) .
C25 C32 1.361(16) .
C25 C26 1.38(2) .
C26 C35 1.35(2) .
C27 C35 1.457(18) .
C28 C39 1.414(16) .
C28 C47 1.426(16) .
C29 C44 1.38(2) 6_566
C30 C9 1.417(15) 10_646
C30 C36 1.503(14) .
C31 C38 1.330(17) .
C33 C21 1.495(15) 12_664
C34 C39 1.372(18) .
C34 C46 1.44(2) .
C37 C38 1.392(19) .
C40 C45 1.38(2) .
C41 C46 1.26(2) .
C41 C47 1.40(2) .
C42 C45 1.41(3) .
C42 C43 1.43(3) .
C44 O11 1.244(16) .
C44 O10 1.32(2) .
C44 C29 1.38(2) 12_664
O6 C4 1.272(12) 10_646

loop_
_platon_squeeze_void_nr
_platon_squeeze_void_average_x
_platon_squeeze_void_average_y
_platon_squeeze_void_average_z
_platon_squeeze_void_volume
_platon_squeeze_void_count_electrons
1 -0.087 0.080 0.575 8184.2 29.3
